data_7002933
loop_
_publ_author_name
'Ionkin, Alex S.'
'Marshall, William J.'
'Fish, Brian M.'

_publ_section_title
;
 A rearrangement of 1,1-linked four-membered rings to bicyclic
 bridgehead five-membered rings: A phosphorus turn
;
_journal_issue 47
_journal_name_full 'Dalton Transactions'
_journal_page_first 10574
_journal_page_last 10580
_journal_paper_doi 10.1039/b916558d
_journal_year 2009
_chemical_formula_sum 'C28 H56 O2 P2 Si2'
_chemical_formula_weight 542.85
_chemical_name_systematic
;
?
;
_space_group_IT_number 167
_symmetry_cell_setting hexagonal
_symmetry_space_group_name_Hall '-R 3 2"c'
_symmetry_space_group_name_H-M 'R -3 c :H'
_atom_sites_solution_hydrogens geom
_atom_sites_solution_primary direct
_atom_sites_solution_secondary difmap
_audit_creation_method SHELXL-97
_cell_angle_alpha 90.00
_cell_angle_beta 90.00
_cell_angle_gamma 120.00
_cell_formula_units_Z 18
_cell_length_a 17.1720(18)
_cell_length_b 17.1720(18)
_cell_length_c 60.643(7)
_cell_measurement_temperature 173(2)
_cell_volume 15486(3)
_computing_cell_refinement 'Bruker XSCANS'
_computing_data_collection 'Bruker XSCANS'
_computing_data_reduction 'Bruker SHELXTL'
_computing_molecular_graphics 'Bruker SHELXTL'
_computing_publication_material 'Bruker SHELXTL'
_computing_structure_refinement 'SHELXL-97 (Sheldrick, 1997)'
_computing_structure_solution 'SHELXS-97 (Sheldrick, 1990)'
_diffrn_ambient_temperature 173(2)
_diffrn_measured_fraction_theta_full 0.998
_diffrn_measured_fraction_theta_max 0.998
_diffrn_measurement_device_type 'Bruker P4'
_diffrn_measurement_method '\w scans'
_diffrn_radiation_monochromator graphite
_diffrn_radiation_source 'fine-focus sealed tube'
_diffrn_radiation_type MoK\a
_diffrn_radiation_wavelength 0.71073
_diffrn_reflns_av_R_equivalents 0.0477
_diffrn_reflns_av_sigmaI/netI 0.0191
_diffrn_reflns_limit_h_max 21
_diffrn_reflns_limit_h_min -22
_diffrn_reflns_limit_k_max 22
_diffrn_reflns_limit_k_min -20
_diffrn_reflns_limit_l_max 78
_diffrn_reflns_limit_l_min -77
_diffrn_reflns_number 55549
_diffrn_reflns_theta_full 27.25
_diffrn_reflns_theta_max 27.25
_diffrn_reflns_theta_min 1.53
_exptl_absorpt_coefficient_mu 0.216
_exptl_absorpt_correction_type none
_exptl_crystal_colour colourless
_exptl_crystal_density_diffrn 1.048
_exptl_crystal_density_method 'not measured'
_exptl_crystal_description ireg.blok
_exptl_crystal_F_000 5364
_exptl_crystal_size_max 0.500
_exptl_crystal_size_mid 0.480
_exptl_crystal_size_min 0.480
_refine_diff_density_max 0.534
_refine_diff_density_min -0.346
_refine_diff_density_rms 0.054
_refine_ls_extinction_method none
_refine_ls_goodness_of_fit_ref 1.091
_refine_ls_hydrogen_treatment riding
_refine_ls_matrix_type full
_refine_ls_number_parameters 167
_refine_ls_number_reflns 3863
_refine_ls_number_restraints 0
_refine_ls_restrained_S_all 1.091
_refine_ls_R_factor_all 0.0624
_refine_ls_R_factor_gt 0.0480
_refine_ls_shift/su_max 0.001
_refine_ls_shift/su_mean 0.000
_refine_ls_structure_factor_coef Fsqd
_refine_ls_weighting_details 'calc w=1/[\s^2^(Fo^2^)+(0.0656P)^2^+28.5907P] where P=(Fo^2^+2Fc^2^)/3'
_refine_ls_weighting_scheme calc
_refine_ls_wR_factor_gt 0.1232
_refine_ls_wR_factor_ref 0.1418
_reflns_number_gt 3183
_reflns_number_total 3863
_reflns_threshold_expression >2sigma(I)
_cod_data_source_file b916558d.txt
_cod_data_source_block 06210
_cod_depositor_comments
;
The following automatic conversions were performed:
'_symmetry_cell_setting' value 'Hexagonal' changed to 'hexagonal'
according to '/home/saulius/struct/CIF-dictionaries/cif_core.dic'
dictionary named 'cif_core.dic' version 2.4.1 from 2010-06-29.

Automatic conversion script
Id: cif_fix_enum 1527 2010-12-29 10:47:43Z saulius 
;
_cod_original_sg_symbol_H-M R-3c
_cod_database_code 7002933

loop_
_symmetry_equiv_pos_as_xyz
'x, y, z'
'-y, x-y, z'
'-x+y, -x, z'
'y, x, -z+1/2'
'x-y, -y, -z+1/2'
'-x, -x+y, -z+1/2'
'x+2/3, y+1/3, z+1/3'
'-y+2/3, x-y+1/3, z+1/3'
'-x+y+2/3, -x+1/3, z+1/3'
'y+2/3, x+1/3, -z+5/6'
'x-y+2/3, -y+1/3, -z+5/6'
'-x+2/3, -x+y+1/3, -z+5/6'
'x+1/3, y+2/3, z+2/3'
'-y+1/3, x-y+2/3, z+2/3'
'-x+y+1/3, -x+2/3, z+2/3'
'y+1/3, x+2/3, -z+7/6'
'x-y+1/3, -y+2/3, -z+7/6'
'-x+1/3, -x+y+2/3, -z+7/6'
'-x, -y, -z'
'y, -x+y, -z'
'x-y, x, -z'
'-y, -x, z-1/2'
'-x+y, y, z-1/2'
'x, x-y, z-1/2'
'-x+2/3, -y+1/3, -z+1/3'
'y+2/3, -x+y+1/3, -z+1/3'
'x-y+2/3, x+1/3, -z+1/3'
'-y+2/3, -x+1/3, z-1/6'
'-x+y+2/3, y+1/3, z-1/6'
'x+2/3, x-y+1/3, z-1/6'
'-x+1/3, -y+2/3, -z+2/3'
'y+1/3, -x+y+2/3, -z+2/3'
'x-y+1/3, x+2/3, -z+2/3'
'-y+1/3, -x+2/3, z+1/6'
'-x+y+1/3, y+2/3, z+1/6'
'x+1/3, x-y+2/3, z+1/6'

loop_
_atom_site_label
_atom_site_type_symbol
_atom_site_fract_x
_atom_site_fract_y
_atom_site_fract_z
_atom_site_U_iso_or_equiv
_atom_site_adp_type
_atom_site_occupancy
_atom_site_symmetry_multiplicity
_atom_site_calc_flag
_atom_site_refinement_flags
_atom_site_disorder_assembly
_atom_site_disorder_group
Si1 Si 0.42496(4) 0.91343(5) 0.118599(12) 0.0549(2) Uani 1 1 d . . .
C1 C 0.60047(12) 0.99722(12) 0.10442(3) 0.0331(4) Uani 1 1 d . . .
O1 O 0.52050(9) 0.99535(9) 0.10832(2) 0.0415(3) Uani 1 1 d . . .
P1 P 0.59381(3) 0.91096(3) 0.085298(7) 0.03364(15) Uani 1 1 d . . .
C2 C 0.67878(13) 1.05823(12) 0.11338(3) 0.0338(4) Uani 1 1 d . . .
C3 C 0.75847(13) 1.04434(13) 0.10862(3) 0.0343(4) Uani 1 1 d . . .
C4 C 0.4493(3) 0.8523(3) 0.14034(6) 0.1002(12) Uani 1 1 d . . .
H4A H 0.4786 0.8227 0.1338 0.150 Uiso 1 1 calc R . .
H4B H 0.3941 0.8085 0.1471 0.150 Uiso 1 1 calc R . .
H4C H 0.4880 0.8943 0.1513 0.150 Uiso 1 1 calc R . .
C5 C 0.3682(2) 0.9707(2) 0.13045(7) 0.0929(12) Uani 1 1 d . . .
H5A H 0.3557 1.0014 0.1190 0.139 Uiso 1 1 calc R . .
H5B H 0.4065 1.0135 0.1413 0.139 Uiso 1 1 calc R . .
H5C H 0.3129 0.9272 0.1373 0.139 Uiso 1 1 calc R . .
C6 C 0.3561(2) 0.8353(3) 0.09676(6) 0.1033(14) Uani 1 1 d . . .
H6A H 0.3539 0.8687 0.0843 0.155 Uiso 1 1 calc R . .
H6B H 0.2962 0.7968 0.1022 0.155 Uiso 1 1 calc R . .
H6C H 0.3820 0.7994 0.0924 0.155 Uiso 1 1 calc R . .
C7 C 0.68872(14) 1.14047(14) 0.12654(3) 0.0441(5) Uani 1 1 d . . .
C8 C 0.6450(2) 1.18602(18) 0.11394(5) 0.0675(7) Uani 1 1 d . . .
H8A H 0.6767 1.2102 0.1004 0.101 Uiso 1 1 calc R . .
H8B H 0.6476 1.2337 0.1227 0.101 Uiso 1 1 calc R . .
H8C H 0.5834 1.1427 0.1108 0.101 Uiso 1 1 calc R . .
C9 C 0.64392(18) 1.11286(18) 0.14945(4) 0.0648(7) Uani 1 1 d . . .
H9A H 0.6492 1.1647 0.1568 0.097 Uiso 1 1 calc R . .
H9B H 0.6732 1.0880 0.1580 0.097 Uiso 1 1 calc R . .
H9C H 0.5815 1.0687 0.1477 0.097 Uiso 1 1 calc R . .
C10 C 0.78798(16) 1.21387(15) 0.12919(4) 0.0531(5) Uani 1 1 d . . .
H10A H 0.8156 1.2314 0.1149 0.080 Uiso 1 1 calc R . .
H10B H 0.8189 1.1908 0.1378 0.080 Uiso 1 1 calc R . .
H10C H 0.7914 1.2651 0.1365 0.080 Uiso 1 1 calc R . .
C11 C 0.78137(15) 0.99120(15) 0.12645(3) 0.0437(5) Uani 1 1 d . . .
C12 C 0.8035(3) 1.0362(3) 0.14868(4) 0.0934(12) Uani 1 1 d . . .
H12A H 0.8157 1.0010 0.1589 0.140 Uiso 1 1 calc R . .
H12B H 0.7534 1.0413 0.1539 0.140 Uiso 1 1 calc R . .
H12C H 0.8554 1.0951 0.1474 0.140 Uiso 1 1 calc R . .
C13 C 0.8661(3) 0.9902(3) 0.11935(5) 0.0957(12) Uani 1 1 d . . .
H13A H 0.8822 0.9610 0.1305 0.144 Uiso 1 1 calc R . .
H13B H 0.9143 1.0508 0.1174 0.144 Uiso 1 1 calc R . .
H13C H 0.8550 0.9581 0.1057 0.144 Uiso 1 1 calc R . .
C14 C 0.7067(2) 0.8963(2) 0.12902(6) 0.1033(14) Uani 1 1 d . . .
H14A H 0.7231 0.8664 0.1399 0.155 Uiso 1 1 calc R . .
H14B H 0.6958 0.8656 0.1152 0.155 Uiso 1 1 calc R . .
H14C H 0.6531 0.8961 0.1337 0.155 Uiso 1 1 calc R . .
H3 H 0.8126(15) 1.1010(15) 0.1062(4) 0.039(6) Uiso 1 1 d . . .

loop_
_atom_site_aniso_label
_atom_site_aniso_U_11
_atom_site_aniso_U_22
_atom_site_aniso_U_33
_atom_site_aniso_U_23
_atom_site_aniso_U_13
_atom_site_aniso_U_12
Si1 0.0383(3) 0.0510(4) 0.0592(4) -0.0099(3) 0.0108(3) 0.0102(3)
C1 0.0353(9) 0.0327(9) 0.0284(8) -0.0007(7) 0.0014(7) 0.0149(7)
O1 0.0322(7) 0.0430(8) 0.0449(7) -0.0045(6) 0.0027(6) 0.0153(6)
P1 0.0407(3) 0.0305(2) 0.0264(2) -0.00168(17) -0.00341(17) 0.0153(2)
C2 0.0387(9) 0.0345(9) 0.0258(8) -0.0023(7) 0.0011(7) 0.0166(8)
C3 0.0377(10) 0.0382(10) 0.0261(8) -0.0028(7) -0.0037(7) 0.0183(8)
C4 0.088(2) 0.098(3) 0.095(2) 0.044(2) 0.032(2) 0.032(2)
C5 0.0521(16) 0.083(2) 0.129(3) -0.024(2) 0.0299(18) 0.0225(15)
C6 0.0471(16) 0.103(3) 0.105(3) -0.046(2) 0.0066(16) -0.0035(16)
C7 0.0459(11) 0.0398(10) 0.0421(10) -0.0125(8) -0.0009(8) 0.0181(9)
C8 0.0716(17) 0.0489(13) 0.091(2) -0.0202(13) -0.0156(15) 0.0367(13)
C9 0.0614(15) 0.0646(15) 0.0501(13) -0.0217(12) 0.0136(11) 0.0178(12)
C10 0.0516(13) 0.0400(11) 0.0569(13) -0.0149(10) -0.0018(10) 0.0148(10)
C11 0.0519(12) 0.0529(12) 0.0308(9) -0.0011(8) -0.0102(8) 0.0296(10)
C12 0.167(4) 0.109(3) 0.0384(13) -0.0170(15) -0.0383(18) 0.094(3)
C13 0.111(3) 0.172(4) 0.0599(17) 0.025(2) 0.0005(17) 0.113(3)
C14 0.098(2) 0.0635(18) 0.113(3) 0.0390(18) -0.053(2) 0.0139(17)

loop_
_atom_type_symbol
_atom_type_description
_atom_type_scat_dispersion_real
_atom_type_scat_dispersion_imag
_atom_type_scat_source
C C 0.0033 0.0016 'International Tables Vol C Tables 4.2.6.8 and 6.1.1.4'
H H 0.0000 0.0000 'International Tables Vol C Tables 4.2.6.8 and 6.1.1.4'
P P 0.1023 0.0942 'International Tables Vol C Tables 4.2.6.8 and 6.1.1.4'
Si Si 0.0817 0.0704 'International Tables Vol C Tables 4.2.6.8 and 6.1.1.4'
O O 0.0106 0.0060 'International Tables Vol C Tables 4.2.6.8 and 6.1.1.4'

loop_
_geom_angle_atom_site_label_1
_geom_angle_atom_site_label_2
_geom_angle_atom_site_label_3
_geom_angle
_geom_angle_site_symmetry_1
_geom_angle_site_symmetry_3
_geom_angle_publ_flag
O1 Si1 C6 110.58(12) . . ?
O1 Si1 C5 104.87(12) . . ?
C6 Si1 C5 110.65(18) . . ?
O1 Si1 C4 109.81(13) . . ?
C6 Si1 C4 110.1(2) . . ?
C5 Si1 C4 110.70(19) . . ?
C2 C1 O1 123.24(16) . . ?
C2 C1 P1 121.32(14) . . ?
O1 C1 P1 115.43(13) . . ?
C1 O1 Si1 129.48(13) . . ?
C1 P1 C3 101.55(8) . 18_654 ?
C1 P1 P1 90.88(6) . 18_654 ?
C3 P1 P1 93.02(6) 18_654 18_654 ?
C1 C2 C3 115.37(16) . . ?
C1 C2 C7 122.01(17) . . ?
C3 C2 C7 122.53(16) . . ?
C2 C3 C11 117.36(16) . . ?
C2 C3 P1 109.20(12) . 18_654 ?
C11 C3 P1 107.67(13) . 18_654 ?
C8 C7 C10 105.0(2) . . ?
C8 C7 C9 108.0(2) . . ?
C10 C7 C9 109.59(18) . . ?
C8 C7 C2 110.37(17) . . ?
C10 C7 C2 111.76(17) . . ?
C9 C7 C2 111.81(18) . . ?
C14 C11 C12 109.0(3) . . ?
C14 C11 C13 108.7(3) . . ?
C12 C11 C13 105.2(2) . . ?
C14 C11 C3 111.95(18) . . ?
C12 C11 C3 112.75(19) . . ?
C13 C11 C3 109.03(18) . . ?

loop_
_geom_bond_atom_site_label_1
_geom_bond_atom_site_label_2
_geom_bond_distance
_geom_bond_site_symmetry_2
_geom_bond_publ_flag
Si1 O1 1.6589(15) . ?
Si1 C6 1.835(3) . ?
Si1 C5 1.842(3) . ?
Si1 C4 1.858(4) . ?
C1 C2 1.339(3) . ?
C1 O1 1.378(2) . ?
C1 P1 1.8391(18) . ?
P1 C3 1.8918(18) 18_654 ?
P1 P1 2.1802(10) 18_654 ?
C2 C3 1.529(3) . ?
C2 C7 1.556(3) . ?
C3 C11 1.586(3) . ?
C3 P1 1.8918(18) 18_654 ?
C7 C8 1.531(3) . ?
C7 C10 1.540(3) . ?
C7 C9 1.543(3) . ?
C11 C14 1.495(4) . ?
C11 C12 1.505(3) . ?
C11 C13 1.525(4) . ?

loop_
_geom_torsion_atom_site_label_1
_geom_torsion_atom_site_label_2
_geom_torsion_atom_site_label_3
_geom_torsion_atom_site_label_4
_geom_torsion
_geom_torsion_site_symmetry_1
_geom_torsion_site_symmetry_2
_geom_torsion_site_symmetry_3
_geom_torsion_site_symmetry_4
_geom_torsion_publ_flag
C2 C1 O1 Si1 -122.12(18) . . . . ?
P1 C1 O1 Si1 59.30(19) . . . . ?
C6 Si1 O1 C1 -85.3(2) . . . . ?
C5 Si1 O1 C1 155.4(2) . . . . ?
C4 Si1 O1 C1 36.5(2) . . . . ?
C2 C1 P1 C3 -107.38(16) . . . 18_654 ?
O1 C1 P1 C3 71.22(15) . . . 18_654 ?
C2 C1 P1 P1 -14.12(15) . . . 18_654 ?
O1 C1 P1 P1 164.48(13) . . . 18_654 ?
O1 C1 C2 C3 175.03(16) . . . . ?
P1 C1 C2 C3 -6.5(2) . . . . ?
O1 C1 C2 C7 -8.4(3) . . . . ?
P1 C1 C2 C7 170.12(14) . . . . ?
C1 C2 C3 C11 -95.0(2) . . . . ?
C7 C2 C3 C11 88.4(2) . . . . ?
C1 C2 C3 P1 27.8(2) . . . 18_654 ?
C7 C2 C3 P1 -148.78(15) . . . 18_654 ?
C1 C2 C7 C8 -46.8(3) . . . . ?
C3 C2 C7 C8 129.5(2) . . . . ?
C1 C2 C7 C10 -163.23(19) . . . . ?
C3 C2 C7 C10 13.1(3) . . . . ?
C1 C2 C7 C9 73.5(3) . . . . ?
C3 C2 C7 C9 -110.1(2) . . . . ?
C2 C3 C11 C14 63.4(3) . . . . ?
P1 C3 C11 C14 -60.2(3) 18_654 . . . ?
C2 C3 C11 C12 -59.9(3) . . . . ?
P1 C3 C11 C12 176.5(2) 18_654 . . . ?
C2 C3 C11 C13 -176.3(2) . . . . ?
P1 C3 C11 C13 60.1(2) 18_654 . . . ?
